data_7228995
loop_
_publ_author_name
'Ma, Yan'
'Yang, Yong-Sheng'
'Jiang, Yu-Han'
'Li, Yue-Xue'
'Liu, Min'
'Li, Zhong-Feng'
'Han, Hong-Liang'
'Yang, Yu-Ping'
'Xin, Xiu-Lan'
'Jin, Qiong-Hua'

_publ_section_title
;
 Lanthanide contraction and chelating effect on a new family of lanthanide
 complexes with tetrakis(O-isopropyl)methyle-nediphosphonate: synthesis,
 structures and terahertz time-domain spectroscopy
;
_journal_issue 66
_journal_name_full 'RSC Adv.'
_journal_page_first 41651
_journal_paper_doi 10.1039/C7RA07888A
_journal_volume 7
_journal_year 2017
_chemical_formula_sum 'C26 H80 Cl3 Er O22 P4'
_chemical_formula_weight 1142.39
_chemical_name_systematic
; 
 ? 
;
_space_group_IT_number 2
_symmetry_cell_setting triclinic
_symmetry_space_group_name_Hall '-P 1'
_symmetry_space_group_name_H-M 'P -1'
_atom_sites_solution_hydrogens geom
_atom_sites_solution_primary direct
_atom_sites_solution_secondary difmap
_audit_creation_method SHELXL-97
_audit_update_record
;
2017-07-07 deposited with the CCDC.
2017-08-18 downloaded from the CCDC.
;
_cell_angle_alpha 89.380(2)
_cell_angle_beta 75.5300(10)
_cell_angle_gamma 74.2320(10)
_cell_formula_units_Z 2
_cell_length_a 10.4150(10)
_cell_length_b 15.6001(16)
_cell_length_c 18.1899(19)
_cell_measurement_reflns_used 4043
_cell_measurement_temperature 298(2)
_cell_measurement_theta_max 21.79
_cell_measurement_theta_min 3.021
_cell_volume 2748.8(5)
_computing_cell_refinement 'Bruker SMART'
_computing_data_collection 'Bruker SMART'
_computing_data_reduction 'Bruker SHELXTL'
_computing_molecular_graphics 'Bruker SHELXTL'
_computing_publication_material 'Bruker SHELXTL'
_computing_structure_refinement 'SHELXL-97 (Sheldrick, 1997)'
_computing_structure_solution 'SHELXS-97 (Sheldrick, 1990)'
_diffrn_ambient_temperature 298(2)
_diffrn_measured_fraction_theta_full 0.989
_diffrn_measured_fraction_theta_max 0.989
_diffrn_measurement_device_type 'CCD area detector'
_diffrn_measurement_method 'phi and omega scans'
_diffrn_radiation_monochromator graphite
_diffrn_radiation_source 'fine-focus sealed tube'
_diffrn_radiation_type MoK\a
_diffrn_radiation_wavelength 0.71073
_diffrn_reflns_av_R_equivalents 0.0826
_diffrn_reflns_av_sigmaI/netI 0.1038
_diffrn_reflns_limit_h_max 12
_diffrn_reflns_limit_h_min -12
_diffrn_reflns_limit_k_max 18
_diffrn_reflns_limit_k_min -16
_diffrn_reflns_limit_l_max 21
_diffrn_reflns_limit_l_min -12
_diffrn_reflns_number 14054
_diffrn_reflns_theta_full 25.02
_diffrn_reflns_theta_max 25.02
_diffrn_reflns_theta_min 2.61
_exptl_absorpt_coefficient_mu 1.851
_exptl_absorpt_correction_T_max 0.6067
_exptl_absorpt_correction_T_min 0.4766
_exptl_absorpt_correction_type multi-scan
_exptl_absorpt_process_details sadabs
_exptl_crystal_density_diffrn 1.380
_exptl_crystal_density_method 'not measured'
_exptl_crystal_description block
_exptl_crystal_F_000 1182
_exptl_crystal_size_max 0.47
_exptl_crystal_size_mid 0.32
_exptl_crystal_size_min 0.30
_refine_diff_density_max 3.051
_refine_diff_density_min -1.547
_refine_diff_density_rms 0.188
_refine_ls_extinction_method none
_refine_ls_goodness_of_fit_ref 1.048
_refine_ls_hydrogen_treatment mixed
_refine_ls_matrix_type full
_refine_ls_number_parameters 581
_refine_ls_number_reflns 9604
_refine_ls_number_restraints 0
_refine_ls_restrained_S_all 1.048
_refine_ls_R_factor_all 0.1071
_refine_ls_R_factor_gt 0.0803
_refine_ls_shift/su_max 0.001
_refine_ls_shift/su_mean 0.000
_refine_ls_structure_factor_coef Fsqd
_refine_ls_weighting_details 'calc w=1/[\s^2^(Fo^2^)+(0.1244P)^2^+0.0000P] where P=(Fo^2^+2Fc^2^)/3'
_refine_ls_weighting_scheme calc
_refine_ls_wR_factor_gt 0.1956
_refine_ls_wR_factor_ref 0.2187
_reflns_number_gt 6839
_reflns_number_total 9604
_reflns_threshold_expression >2sigma(I)
_cod_data_source_file c7ra07888a2.cif
_cod_data_source_block 110627e
_cod_depositor_comments
;
The following automatic conversions were performed:

'_symmetry_cell_setting' value 'Triclinic' changed to 'triclinic'
according to
/home/data/users/saulius/crontab/automatic-downloads/rss-feeds/RSC/lib/dictionaries/cif_core.dic
dictionary named 'cif_core.dic' version 2.4.2 from 2011-04-26.

Automatic conversion script
Id: cif_fix_values 4973 2017-02-22 13:04:09Z antanas 
;
_cod_original_sg_symbol_H-M P-1
_cod_database_code 7228995

loop_
_symmetry_equiv_pos_as_xyz
'x, y, z'
'-x, -y, -z'

loop_
_atom_site_label
_atom_site_type_symbol
_atom_site_fract_x
_atom_site_fract_y
_atom_site_fract_z
_atom_site_U_iso_or_equiv
_atom_site_adp_type
_atom_site_occupancy
_atom_site_symmetry_multiplicity
_atom_site_calc_flag
_atom_site_refinement_flags
_atom_site_disorder_assembly
_atom_site_disorder_group
Er1 Er 0.54864(4) 0.79771(3) 0.29879(2) 0.04057(18) Uani 1 1 d . . .
P1 P 0.5433(3) 0.63629(16) 0.44516(15) 0.0432(6) Uani 1 1 d . A .
P2 P 0.6425(3) 0.55402(18) 0.28814(18) 0.0559(7) Uani 1 1 d . A .
P3 P 0.6540(3) 0.8148(2) 0.09404(17) 0.0578(7) Uani 1 1 d . B .
P4 P 0.5198(3) 0.98727(19) 0.18506(16) 0.0512(7) Uani 1 1 d . B .
Cl1 Cl 0.4855(3) 0.11011(19) 0.42496(16) 0.0584(7) Uani 1 1 d . . .
Cl2 Cl 0.2133(3) 0.6470(2) 0.3199(2) 0.0770(9) Uani 1 1 d . . .
Cl3 Cl 0.2013(3) 0.8792(3) 0.14301(19) 0.0813(9) Uani 1 1 d . . .
O1 O 0.5351(6) 0.7241(4) 0.4122(4) 0.0426(15) Uani 1 1 d . . .
O2 O 0.6805(7) 0.5923(4) 0.4665(4) 0.0580(19) Uani 1 1 d . . .
O3 O 0.4297(7) 0.6389(4) 0.5196(4) 0.0575(18) Uani 1 1 d . . .
O4 O 0.6288(8) 0.6448(5) 0.2621(4) 0.0608(19) Uani 1 1 d . . .
O5 O 0.7885(8) 0.5012(5) 0.2920(6) 0.080(3) Uani 1 1 d . . .
O6 O 0.6072(12) 0.4889(7) 0.2389(7) 0.105(3) Uani 1 1 d . . .
O7 O 0.6716(7) 0.7860(5) 0.1682(4) 0.0573(18) Uani 1 1 d . . .
O8 O 0.5942(11) 0.7509(8) 0.0565(6) 0.099(3) Uani 1 1 d . . .
O9 O 0.7861(9) 0.8185(7) 0.0348(5) 0.083(3) Uani 1 1 d . . .
O10 O 0.4886(7) 0.9393(4) 0.2544(4) 0.0505(16) Uani 1 1 d . . .
O11 O 0.4115(8) 1.0791(5) 0.1851(5) 0.069(2) Uani 1 1 d . . .
O12 O 0.6614(7) 1.0092(5) 0.1675(4) 0.0598(19) Uani 1 1 d . . .
O13 O 0.3922(7) 0.7668(5) 0.2358(4) 0.0582(18) Uani 1 1 d . . .
H13I H 0.3472 0.7327 0.2599 0.070 Uiso 1 1 d R . .
H13J H 0.3435 0.7991 0.2093 0.070 Uiso 1 1 d R . .
O14 O 0.3226(6) 0.8545(5) 0.3751(4) 0.0560(18) Uani 1 1 d . . .
H14E H 0.2553 0.8750 0.3554 0.067 Uiso 1 1 d R . .
H14F H 0.3018 0.8792 0.4195 0.067 Uiso 1 1 d R . .
O15 O 0.5678(7) 0.8957(4) 0.3927(4) 0.0506(16) Uani 1 1 d . . .
H15C H 0.5491 0.9522 0.3914 0.061 Uiso 1 1 d R . .
H15D H 0.5580 0.8828 0.4389 0.061 Uiso 1 1 d R . .
O16 O 0.7827(6) 0.7754(5) 0.2922(4) 0.0570(19) Uani 1 1 d . . .
H16I H 0.8115 0.7912 0.3282 0.068 Uiso 1 1 d R . .
H16J H 0.8520 0.7562 0.2543 0.068 Uiso 1 1 d R . .
O17 O 0.7579(8) 0.0618(5) 0.4808(5) 0.068(2) Uani 1 1 d . . .
H17I H 0.6842 0.0731 0.4659 0.081 Uiso 1 1 d R . .
H17J H 0.7764 0.0082 0.4936 0.081 Uiso 1 1 d R . .
O18 O 0.0971(8) 0.9244(5) 0.3180(4) 0.067(2) Uani 1 1 d . . .
H18C H 0.0680 0.9792 0.3335 0.081 Uiso 1 1 d R . .
H18D H 0.1223 0.9210 0.2697 0.081 Uiso 1 1 d R . .
O19 O 0.0539(8) 0.1887(5) 0.6197(4) 0.067(2) Uani 1 1 d . . .
H19F H 0.0193 0.1466 0.6363 0.081 Uiso 1 1 d R . .
H19G H -0.0089 0.2377 0.6325 0.081 Uiso 1 1 d R . .
O20 O 0.1718(9) 0.1133(6) 0.4749(5) 0.080(2) Uani 1 1 d . . .
H20F H 0.2562 0.1131 0.4622 0.096 Uiso 1 1 d R . .
H20G H 0.1361 0.1370 0.5199 0.096 Uiso 1 1 d R . .
O21 O 0.9970(9) 0.0900(6) 0.3894(5) 0.081(2) Uani 1 1 d . . .
H21C H 0.9246 0.0811 0.4183 0.097 Uiso 1 1 d R . .
H21D H 1.0492 0.0968 0.4168 0.097 Uiso 1 1 d R . .
O22 O 0.9518(9) 0.2757(7) 0.8041(5) 0.092(3) Uani 1 1 d . . .
H22F H 0.9127 0.3000 0.7703 0.110 Uiso 1 1 d R . .
H22G H 0.9169 0.2338 0.8211 0.110 Uiso 1 1 d R . .
C1 C 0.5353(10) 0.5552(6) 0.3795(6) 0.051(3) Uani 1 1 d . . .
H1A H 0.5612 0.4966 0.3990 0.061 Uiso 1 1 calc R A .
H1B H 0.4408 0.5668 0.3760 0.061 Uiso 1 1 calc R . .
C2 C 0.7327(12) 0.6396(8) 0.5162(8) 0.074(4) Uani 1 1 d . . .
H2 H 0.6833 0.7032 0.5204 0.088 Uiso 1 1 calc R . .
C3 C 0.7099(16) 0.6048(11) 0.5914(9) 0.100(5) Uani 1 1 d . . .
H3A H 0.6157 0.6304 0.6192 0.150 Uiso 1 1 calc R . .
H3B H 0.7701 0.6200 0.6181 0.150 Uiso 1 1 calc R . .
H3C H 0.7288 0.5411 0.5866 0.150 Uiso 1 1 calc R . .
C4 C 0.8820(18) 0.6280(13) 0.4791(11) 0.129(7) Uani 1 1 d . . .
H4A H 0.9180 0.6626 0.5079 0.194 Uiso 1 1 calc R . .
H4B H 0.8920 0.6478 0.4284 0.194 Uiso 1 1 calc R . .
H4C H 0.9318 0.5661 0.4772 0.194 Uiso 1 1 calc R . .
C5 C 0.2971(11) 0.7088(7) 0.5462(7) 0.062(3) Uani 1 1 d . . .
H5 H 0.2986 0.7628 0.5183 0.074 Uiso 1 1 calc R . .
C6 C 0.1838(15) 0.6720(11) 0.5353(9) 0.097(5) Uani 1 1 d . . .
H6A H 0.1852 0.6705 0.4824 0.145 Uiso 1 1 calc R . .
H6B H 0.0964 0.7093 0.5641 0.145 Uiso 1 1 calc R . .
H6C H 0.1972 0.6127 0.5527 0.145 Uiso 1 1 calc R . .
C7 C 0.2802(16) 0.7274(10) 0.6294(8) 0.090(4) Uani 1 1 d . . .
H7A H 0.2720 0.6750 0.6561 0.135 Uiso 1 1 calc R . .
H7B H 0.1985 0.7756 0.6489 0.135 Uiso 1 1 calc R . .
H7C H 0.3592 0.7436 0.6362 0.135 Uiso 1 1 calc R . .
C8 C 0.9154(17) 0.5188(13) 0.2587(11) 0.116(6) Uani 1 1 d . . .
H8 H 0.9066 0.5766 0.2829 0.140 Uiso 1 1 calc R . .
C9 C 1.0219(19) 0.4570(14) 0.2864(13) 0.157(9) Uani 1 1 d . . .
H9A H 0.9944 0.4039 0.3006 0.235 Uiso 1 1 calc R . .
H9B H 1.0351 0.4844 0.3299 0.235 Uiso 1 1 calc R . .
H9C H 1.1067 0.4419 0.2471 0.235 Uiso 1 1 calc R . .
C10 C 0.953(2) 0.5313(14) 0.1807(12) 0.151(8) Uani 1 1 d . . .
H10A H 0.9783 0.4749 0.1526 0.227 Uiso 1 1 calc R . .
H10B H 1.0302 0.5561 0.1697 0.227 Uiso 1 1 calc R . .
H10C H 0.8767 0.5714 0.1665 0.227 Uiso 1 1 calc R . .
C11 C 0.568(8) 0.479(4) 0.170(5) 0.109(19) Uani 0.46(4) 1 d P A 1
H11 H 0.5303 0.5354 0.1486 0.131 Uiso 0.46(4) 1 calc PR A 1
C12 C 0.464(9) 0.427(5) 0.203(5) 0.111(19) Uani 0.46(4) 1 d P A 1
H12A H 0.4722 0.3802 0.1663 0.166 Uiso 0.46(4) 1 calc PR A 1
H12B H 0.3717 0.4659 0.2145 0.166 Uiso 0.46(4) 1 calc PR A 1
H12C H 0.4819 0.4004 0.2487 0.166 Uiso 0.46(4) 1 calc PR A 1
C13 C 0.699(4) 0.416(3) 0.119(2) 0.125(19) Uani 0.46(4) 1 d P A 1
H13A H 0.7724 0.4437 0.1090 0.187 Uiso 0.46(4) 1 calc PR A 1
H13B H 0.6805 0.4028 0.0715 0.187 Uiso 0.46(4) 1 calc PR A 1
H13C H 0.7246 0.3615 0.1434 0.187 Uiso 0.46(4) 1 calc PR A 1
C11' C 0.535(7) 0.518(3) 0.182(4) 0.097(15) Uani 0.54(4) 1 d P A 2
H11' H 0.4861 0.5815 0.1917 0.116 Uiso 0.54(4) 1 calc PR A 2
C12' C 0.639(4) 0.503(3) 0.104(2) 0.121(15) Uani 0.54(4) 1 d P A 2
H12D H 0.7312 0.4890 0.1101 0.182 Uiso 0.54(4) 1 calc PR A 2
H12E H 0.6220 0.5563 0.0764 0.182 Uiso 0.54(4) 1 calc PR A 2
H12F H 0.6297 0.4546 0.0753 0.182 Uiso 0.54(4) 1 calc PR A 2
C13' C 0.431(7) 0.465(4) 0.185(5) 0.12(2) Uani 0.54(4) 1 d P A 2
H13D H 0.4748 0.4024 0.1877 0.182 Uiso 0.54(4) 1 calc PR A 2
H13E H 0.3981 0.4726 0.1396 0.182 Uiso 0.54(4) 1 calc PR A 2
H13F H 0.3548 0.4850 0.2286 0.182 Uiso 0.54(4) 1 calc PR A 2
C14 C 0.5326(11) 0.9219(8) 0.1009(6) 0.060(3) Uani 1 1 d . . .
H14A H 0.4427 0.9145 0.1021 0.072 Uiso 1 1 calc R B .
H14B H 0.5606 0.9536 0.0563 0.072 Uiso 1 1 calc R . .
C15 C 0.594(3) 0.747(3) -0.0216(19) 0.102(11) Uani 0.65(4) 1 d P B 1
H15 H 0.6087 0.8000 -0.0479 0.122 Uiso 0.65(4) 1 calc PR B 1
C16 C 0.452(3) 0.735(3) -0.015(2) 0.131(14) Uani 0.65(4) 1 d P B 1
H16A H 0.4278 0.7019 0.0291 0.197 Uiso 0.65(4) 1 calc PR B 1
H16B H 0.4531 0.7023 -0.0596 0.197 Uiso 0.65(4) 1 calc PR B 1
H16C H 0.3856 0.7920 -0.0095 0.197 Uiso 0.65(4) 1 calc PR B 1
C17 C 0.712(5) 0.661(4) -0.052(3) 0.129(18) Uani 0.65(4) 1 d P B 1
H17A H 0.7823 0.6743 -0.0915 0.193 Uiso 0.65(4) 1 calc PR B 1
H17B H 0.6761 0.6178 -0.0711 0.193 Uiso 0.65(4) 1 calc PR B 1
H17C H 0.7514 0.6362 -0.0108 0.193 Uiso 0.65(4) 1 calc PR B 1
C15' C 0.603(5) 0.674(5) 0.013(3) 0.10(2) Uani 0.35(4) 1 d P B 2
H15' H 0.6655 0.6211 0.0270 0.121 Uiso 0.35(4) 1 calc PR B 2
C16' C 0.660(10) 0.694(7) -0.070(6) 0.12(3) Uani 0.35(4) 1 d P B 2
H16D H 0.5965 0.7456 -0.0831 0.176 Uiso 0.35(4) 1 calc PR B 2
H16E H 0.6705 0.6438 -0.1033 0.176 Uiso 0.35(4) 1 calc PR B 2
H16F H 0.7475 0.7055 -0.0756 0.176 Uiso 0.35(4) 1 calc PR B 2
C17' C 0.456(5) 0.665(5) 0.030(4) 0.11(2) Uani 0.35(4) 1 d P B 2
H17D H 0.4428 0.6268 0.0715 0.163 Uiso 0.35(4) 1 calc PR B 2
H17E H 0.4432 0.6387 -0.0142 0.163 Uiso 0.35(4) 1 calc PR B 2
H17F H 0.3914 0.7224 0.0434 0.163 Uiso 0.35(4) 1 calc PR B 2
C18 C 0.9173(15) 0.8180(12) 0.0474(8) 0.093(4) Uani 1 1 d . B .
H18 H 0.9070 0.8220 0.1024 0.112 Uiso 1 1 calc R . .
C19 C 1.023(2) 0.7392(16) 0.0160(12) 0.164(10) Uani 1 1 d . . .
H19A H 0.9872 0.6884 0.0262 0.247 Uiso 1 1 calc R B .
H19B H 1.0987 0.7330 0.0385 0.247 Uiso 1 1 calc R . .
H19C H 1.0540 0.7427 -0.0380 0.247 Uiso 1 1 calc R . .
C20 C 0.954(2) 0.8998(14) 0.0149(11) 0.134(7) Uani 1 1 d . . .
H20A H 0.9806 0.9299 0.0518 0.202 Uiso 1 1 calc R B .
H20B H 0.8753 0.9391 0.0019 0.202 Uiso 1 1 calc R . .
H20C H 1.0291 0.8827 -0.0300 0.202 Uiso 1 1 calc R . .
C21 C 0.2690(12) 1.1070(8) 0.2381(8) 0.074(4) Uani 1 1 d . . .
H21 H 0.2561 1.0600 0.2730 0.089 Uiso 1 1 calc R . .
C22 C 0.1665(14) 1.1230(10) 0.1929(9) 0.095(5) Uani 1 1 d . . .
H22A H 0.1927 1.1580 0.1510 0.143 Uiso 1 1 calc R . .
H22B H 0.0775 1.1544 0.2244 0.143 Uiso 1 1 calc R . .
H22C H 0.1625 1.0668 0.1739 0.143 Uiso 1 1 calc R . .
C23 C 0.2625(15) 1.1906(10) 0.2825(8) 0.095(5) Uani 1 1 d . . .
H23A H 0.3069 1.1741 0.3229 0.143 Uiso 1 1 calc R . .
H23B H 0.1678 1.2233 0.3035 0.143 Uiso 1 1 calc R . .
H23C H 0.3087 1.2272 0.2492 0.143 Uiso 1 1 calc R . .
C24 C 0.6938(12) 1.0666(8) 0.2210(7) 0.062(3) Uani 1 1 d . . .
H24 H 0.6151 1.0846 0.2658 0.074 Uiso 1 1 calc R . .
C25 C 0.8152(15) 1.0106(10) 0.2447(9) 0.100(5) Uani 1 1 d . . .
H25A H 0.8841 0.9798 0.2006 0.151 Uiso 1 1 calc R . .
H25B H 0.7870 0.9679 0.2788 0.151 Uiso 1 1 calc R . .
H25C H 0.8527 1.0479 0.2698 0.151 Uiso 1 1 calc R . .
C26 C 0.713(2) 1.1448(11) 0.1822(9) 0.111(6) Uani 1 1 d . . .
H26A H 0.7343 1.1836 0.2153 0.167 Uiso 1 1 calc R . .
H26B H 0.6305 1.1755 0.1682 0.167 Uiso 1 1 calc R . .
H26C H 0.7883 1.1274 0.1373 0.167 Uiso 1 1 calc R . .

loop_
_atom_site_aniso_label
_atom_site_aniso_U_11
_atom_site_aniso_U_22
_atom_site_aniso_U_33
_atom_site_aniso_U_23
_atom_site_aniso_U_13
_atom_site_aniso_U_12
Er1 0.0290(2) 0.0395(3) 0.0542(3) 0.00131(18) -0.01489(18) -0.00720(17)
P1 0.0357(13) 0.0349(13) 0.0630(16) 0.0095(11) -0.0192(11) -0.0107(10)
P2 0.0506(16) 0.0389(14) 0.078(2) -0.0104(13) -0.0221(14) -0.0065(12)
P3 0.0466(16) 0.076(2) 0.0558(17) -0.0035(14) -0.0160(13) -0.0221(14)
P4 0.0397(14) 0.0528(16) 0.0634(17) 0.0149(13) -0.0178(12) -0.0130(12)
Cl1 0.0557(16) 0.0551(15) 0.0670(17) 0.0017(12) -0.0212(13) -0.0145(12)
Cl2 0.0518(17) 0.072(2) 0.112(3) 0.0179(17) -0.0280(17) -0.0204(14)
Cl3 0.0597(19) 0.111(3) 0.079(2) 0.0115(19) -0.0312(16) -0.0225(18)
O1 0.037(3) 0.038(3) 0.056(4) -0.002(3) -0.022(3) -0.008(3)
O2 0.041(4) 0.043(4) 0.094(5) -0.004(4) -0.032(4) -0.005(3)
O3 0.045(4) 0.050(4) 0.069(5) 0.015(3) -0.014(3) -0.001(3)
O4 0.063(5) 0.050(4) 0.063(5) -0.007(3) -0.019(4) -0.002(3)
O5 0.047(5) 0.058(5) 0.122(7) 0.008(5) -0.011(5) -0.004(4)
O6 0.113(9) 0.087(7) 0.117(9) -0.025(6) -0.036(7) -0.027(6)
O7 0.046(4) 0.061(5) 0.059(4) -0.006(3) -0.007(3) -0.011(3)
O8 0.087(7) 0.129(9) 0.085(7) -0.022(6) -0.013(5) -0.043(6)
O9 0.059(5) 0.121(8) 0.066(5) 0.009(5) -0.008(4) -0.029(5)
O10 0.043(4) 0.050(4) 0.058(4) 0.005(3) -0.012(3) -0.012(3)
O11 0.055(5) 0.063(5) 0.078(5) 0.028(4) -0.012(4) -0.008(4)
O12 0.047(4) 0.073(5) 0.064(5) 0.005(4) -0.015(3) -0.024(4)
O13 0.040(4) 0.060(5) 0.077(5) -0.003(4) -0.020(4) -0.014(3)
O14 0.031(4) 0.072(5) 0.058(4) -0.001(4) -0.010(3) -0.003(3)
O15 0.051(4) 0.040(4) 0.063(4) 0.006(3) -0.020(3) -0.012(3)
O16 0.028(3) 0.080(5) 0.061(4) -0.015(4) -0.013(3) -0.010(3)
O17 0.046(4) 0.064(5) 0.093(6) -0.004(4) -0.024(4) -0.009(4)
O18 0.053(5) 0.071(5) 0.075(5) -0.005(4) -0.027(4) -0.004(4)
O19 0.055(5) 0.073(5) 0.077(5) -0.006(4) -0.022(4) -0.018(4)
O20 0.059(5) 0.097(7) 0.089(6) 0.000(5) -0.022(4) -0.026(5)
O21 0.057(5) 0.081(6) 0.104(7) 0.000(5) -0.019(5) -0.020(4)
O22 0.054(5) 0.140(9) 0.089(6) 0.004(6) -0.018(5) -0.041(5)
C1 0.034(5) 0.032(5) 0.095(8) 0.002(5) -0.029(5) -0.011(4)
C2 0.059(7) 0.061(7) 0.118(11) 0.008(7) -0.053(7) -0.016(6)
C3 0.095(12) 0.117(13) 0.105(12) -0.004(10) -0.054(9) -0.030(10)
C4 0.095(13) 0.144(17) 0.164(18) 0.018(14) -0.039(12) -0.052(12)
C5 0.044(6) 0.054(7) 0.079(8) 0.006(6) -0.009(5) -0.007(5)
C6 0.063(9) 0.109(12) 0.116(12) -0.023(9) -0.033(8) -0.011(8)
C7 0.088(10) 0.078(9) 0.095(11) -0.011(8) -0.017(8) -0.014(8)
C8 0.079(12) 0.120(14) 0.124(15) 0.030(11) -0.007(10) -0.005(10)
C9 0.084(13) 0.16(2) 0.18(2) 0.039(16) -0.002(13) 0.007(13)
C10 0.112(16) 0.147(19) 0.147(19) 0.006(15) 0.006(14) 0.006(13)
C11 0.10(4) 0.09(5) 0.12(5) -0.02(4) -0.02(4) -0.01(4)
C12 0.10(4) 0.11(5) 0.12(4) -0.01(3) -0.05(3) -0.01(4)
C13 0.11(3) 0.12(4) 0.14(4) -0.03(3) -0.04(3) -0.02(3)
C11' 0.09(4) 0.07(3) 0.12(3) -0.03(3) -0.03(3) -0.01(2)
C12' 0.11(3) 0.12(3) 0.12(3) -0.01(2) -0.02(2) -0.02(2)
C13' 0.09(4) 0.12(5) 0.14(5) -0.03(4) -0.03(3) -0.01(3)
C14 0.048(6) 0.077(8) 0.065(7) 0.012(6) -0.027(5) -0.023(5)
C15 0.09(2) 0.12(3) 0.10(2) -0.019(19) -0.028(16) -0.024(17)
C16 0.10(2) 0.15(3) 0.12(3) -0.03(2) -0.020(18) 0.00(2)
C17 0.09(3) 0.15(5) 0.14(4) -0.05(3) -0.02(2) -0.02(3)
C15' 0.08(4) 0.12(5) 0.10(4) 0.00(3) -0.03(3) -0.03(3)
C16' 0.10(7) 0.14(8) 0.10(5) -0.02(5) -0.02(5) -0.02(5)
C17' 0.09(4) 0.12(5) 0.11(4) -0.03(4) -0.02(3) -0.03(3)
C18 0.066(9) 0.134(14) 0.078(9) -0.001(9) -0.016(7) -0.027(9)
C19 0.104(16) 0.20(2) 0.146(19) -0.026(17) -0.016(13) 0.021(15)
C20 0.129(17) 0.163(19) 0.121(15) 0.015(13) -0.008(12) -0.078(15)
C21 0.054(7) 0.061(8) 0.095(9) 0.029(7) -0.011(6) -0.008(6)
C22 0.063(9) 0.092(11) 0.136(13) 0.009(9) -0.042(9) -0.017(8)
C23 0.081(10) 0.095(11) 0.098(11) 0.000(9) -0.025(8) -0.004(8)
C24 0.055(7) 0.065(7) 0.074(8) 0.004(6) -0.022(6) -0.024(6)
C25 0.081(10) 0.097(11) 0.132(13) -0.008(9) -0.060(10) -0.010(8)
C26 0.142(16) 0.097(12) 0.114(13) 0.008(10) -0.048(11) -0.052(11)

loop_
_atom_type_symbol
_atom_type_description
_atom_type_scat_dispersion_real
_atom_type_scat_dispersion_imag
_atom_type_scat_source
C C 0.0033 0.0016 'International Tables Vol C Tables 4.2.6.8 and 6.1.1.4'
H H 0.0000 0.0000 'International Tables Vol C Tables 4.2.6.8 and 6.1.1.4'
P P 0.1023 0.0942 'International Tables Vol C Tables 4.2.6.8 and 6.1.1.4'
O O 0.0106 0.0060 'International Tables Vol C Tables 4.2.6.8 and 6.1.1.4'
Cl Cl 0.1484 0.1585 'International Tables Vol C Tables 4.2.6.8 and 6.1.1.4'
Er Er -0.2586 4.9576 'International Tables Vol C Tables 4.2.6.8 and 6.1.1.4'

loop_
_geom_angle_atom_site_label_1
_geom_angle_atom_site_label_2
_geom_angle_atom_site_label_3
_geom_angle
O10 Er1 O16 102.2(2)
O10 Er1 O1 141.2(2)
O16 Er1 O1 86.7(2)
O10 Er1 O4 144.0(2)
O16 Er1 O4 81.0(3)
O1 Er1 O4 74.3(2)
O10 Er1 O14 79.1(2)
O16 Er1 O14 144.9(2)
O1 Er1 O14 72.9(2)
O4 Er1 O14 118.6(3)
O10 Er1 O13 85.1(2)
O16 Er1 O13 144.1(2)
O1 Er1 O13 109.6(2)
O4 Er1 O13 73.6(2)
O14 Er1 O13 70.8(2)
O10 Er1 O7 73.5(2)
O16 Er1 O7 71.7(2)
O1 Er1 O7 143.6(2)
O4 Er1 O7 73.6(3)
O14 Er1 O7 139.1(2)
O13 Er1 O7 77.1(2)
O10 Er1 O15 74.8(2)
O16 Er1 O15 71.5(2)
O1 Er1 O15 72.6(2)
O4 Er1 O15 137.7(2)
O14 Er1 O15 75.2(2)
O13 Er1 O15 143.1(2)
O7 Er1 O15 124.0(2)
O1 P1 O2 114.7(4)
O1 P1 O3 113.9(4)
O2 P1 O3 104.4(4)
O1 P1 C1 111.9(4)
O2 P1 C1 103.0(4)
O3 P1 C1 108.1(4)
O4 P2 O6 116.2(6)
O4 P2 O5 115.6(5)
O6 P2 O5 101.3(6)
O4 P2 C1 111.3(4)
O6 P2 C1 105.4(6)
O5 P2 C1 106.0(5)
O7 P3 O9 115.8(5)
O7 P3 O8 111.1(5)
O9 P3 O8 105.0(5)
O7 P3 C14 112.0(5)
O9 P3 C14 107.1(5)
O8 P3 C14 105.1(6)
O10 P4 O12 115.0(4)
O10 P4 O11 114.1(4)
O12 P4 O11 104.7(4)
O10 P4 C14 111.7(5)
O12 P4 C14 103.1(5)
O11 P4 C14 107.3(5)
P1 O1 Er1 144.2(4)
C2 O2 P1 121.4(7)
C5 O3 P1 126.7(6)
P2 O4 Er1 145.4(4)
C8 O5 P2 128.9(9)
C11 O6 C11' 25(2)
C11 O6 P2 144(3)
C11' O6 P2 123(2)
P3 O7 Er1 141.6(4)
C15' O8 C15 54(2)
C15' O8 P3 155(2)
C15 O8 P3 125.3(17)
C18 O9 P3 128.1(9)
P4 O10 Er1 140.4(4)
C21 O11 P4 124.4(7)
C24 O12 P4 121.6(7)
Er1 O13 H13I 112.7
Er1 O13 H13J 131.0
H13I O13 H13J 108.3
Er1 O14 H14E 121.2
Er1 O14 H14F 124.8
H14E O14 H14F 108.3
Er1 O15 H15C 125.1
Er1 O15 H15D 121.7
H15C O15 H15D 108.0
Er1 O16 H16I 123.2
Er1 O16 H16J 128.7
H16I O16 H16J 107.8
H17I O17 H17J 108.5
H18C O18 H18D 108.7
H19F O19 H19G 108.0
H20F O20 H20G 108.4
H21C O21 H21D 108.4
H22F O22 H22G 108.2
P2 C1 P1 113.7(5)
P2 C1 H1A 108.8
P1 C1 H1A 108.8
P2 C1 H1B 108.8
P1 C1 H1B 108.8
H1A C1 H1B 107.7
C3 C2 O2 109.8(11)
C3 C2 C4 112.8(13)
O2 C2 C4 107.0(12)
C3 C2 H2 109.1
O2 C2 H2 109.1
C4 C2 H2 109.1
C2 C3 H3A 109.5
C2 C3 H3B 109.5
H3A C3 H3B 109.5
C2 C3 H3C 109.5
H3A C3 H3C 109.5
H3B C3 H3C 109.5
C2 C4 H4A 109.5
C2 C4 H4B 109.5
H4A C4 H4B 109.5
C2 C4 H4C 109.5
H4A C4 H4C 109.5
H4B C4 H4C 109.5
O3 C5 C6 108.3(10)
O3 C5 C7 105.8(10)
C6 C5 C7 110.0(11)
O3 C5 H5 110.9
C6 C5 H5 110.9
C7 C5 H5 110.9
C5 C6 H6A 109.5
C5 C6 H6B 109.5
H6A C6 H6B 109.5
C5 C6 H6C 109.5
H6A C6 H6C 109.5
H6B C6 H6C 109.5
C5 C7 H7A 109.5
C5 C7 H7B 109.5
H7A C7 H7B 109.5
C5 C7 H7C 109.5
H7A C7 H7C 109.5
H7B C7 H7C 109.5
C10 C8 O5 120.3(19)
C10 C8 C9 114.4(17)
O5 C8 C9 108.3(15)
C10 C8 H8 103.9
O5 C8 H8 103.9
C9 C8 H8 103.9
C8 C9 H9A 109.5
C8 C9 H9B 109.5
H9A C9 H9B 109.5
C8 C9 H9C 109.5
H9A C9 H9C 109.5
H9B C9 H9C 109.5
C8 C10 H10A 109.5
C8 C10 H10B 109.5
H10A C10 H10B 109.5
C8 C10 H10C 109.5
H10A C10 H10C 109.5
H10B C10 H10C 109.5
O6 C11 C12 97(6)
O6 C11 C13 103(5)
C12 C11 C13 109(5)
O6 C11 H11 115.3
C12 C11 H11 115.3
C13 C11 H11 115.3
O6 C11' C13' 109(5)
O6 C11' C12' 109(4)
C13' C11' C12' 111(5)
O6 C11' H11' 109.4
C13' C11' H11' 109.4
C12' C11' H11' 109.4
C11' C12' H12D 109.5
C11' C12' H12E 109.5
H12D C12' H12E 109.5
C11' C12' H12F 109.5
H12D C12' H12F 109.5
H12E C12' H12F 109.5
C11' C13' H13D 109.5
C11' C13' H13E 109.5
H13D C13' H13E 109.5
C11' C13' H13F 109.5
H13D C13' H13F 109.5
H13E C13' H13F 109.5
P3 C14 P4 111.8(6)
P3 C14 H14A 109.3
P4 C14 H14A 109.3
P3 C14 H14B 109.3
P4 C14 H14B 109.3
H14A C14 H14B 107.9
O8 C15 C16 100(2)
O8 C15 C17 101(3)
C16 C15 C17 113(3)
O8 C15 H15 113.8
C16 C15 H15 113.8
C17 C15 H15 113.8
O8 C15' C17' 106(4)
O8 C15' C16' 105(6)
C17' C15' C16' 114(5)
O8 C15' H15' 110.7
C17' C15' H15' 110.7
C16' C15' H15' 110.7
C15' C16' H16D 109.5
C15' C16' H16E 109.5
H16D C16' H16E 109.5
C15' C16' H16F 109.5
H16D C16' H16F 109.5
H16E C16' H16F 109.5
C15' C17' H17D 109.5
C15' C17' H17E 109.5
H17D C17' H17E 109.5
C15' C17' H17F 109.5
H17D C17' H17F 109.5
H17E C17' H17F 109.5
C19 C18 O9 112.7(16)
C19 C18 C20 111.4(17)
O9 C18 C20 108.1(14)
C19 C18 H18 108.2
O9 C18 H18 108.2
C20 C18 H18 108.2
C18 C19 H19A 109.5
C18 C19 H19B 109.5
H19A C19 H19B 109.5
C18 C19 H19C 109.5
H19A C19 H19C 109.5
H19B C19 H19C 109.5
C18 C20 H20A 109.5
C18 C20 H20B 109.5
H20A C20 H20B 109.5
C18 C20 H20C 109.5
H20A C20 H20C 109.5
H20B C20 H20C 109.5
C22 C21 O11 108.9(11)
C22 C21 C23 112.7(11)
O11 C21 C23 105.6(10)
C22 C21 H21 109.8
O11 C21 H21 109.8
C23 C21 H21 109.8
C21 C22 H22A 109.5
C21 C22 H22B 109.5
H22A C22 H22B 109.5
C21 C22 H22C 109.5
H22A C22 H22C 109.5
H22B C22 H22C 109.5
C21 C23 H23A 109.5
C21 C23 H23B 109.5
H23A C23 H23B 109.5
C21 C23 H23C 109.5
H23A C23 H23C 109.5
H23B C23 H23C 109.5
C26 C24 O12 107.2(10)
C26 C24 C25 115.7(13)
O12 C24 C25 106.6(10)
C26 C24 H24 109.0
O12 C24 H24 109.0
C25 C24 H24 109.0
C24 C25 H25A 109.5
C24 C25 H25B 109.5
H25A C25 H25B 109.5
C24 C25 H25C 109.5
H25A C25 H25C 109.5
H25B C25 H25C 109.5
C24 C26 H26A 109.5
C24 C26 H26B 109.5
H26A C26 H26B 109.5
C24 C26 H26C 109.5
H26A C26 H26C 109.5
H26B C26 H26C 109.5

loop_
_geom_bond_atom_site_label_1
_geom_bond_atom_site_label_2
_geom_bond_distance
Er1 O10 2.321(7)
Er1 O16 2.339(6)
Er1 O1 2.343(6)
Er1 O4 2.347(7)
Er1 O14 2.348(6)
Er1 O13 2.360(7)
Er1 O7 2.384(7)
Er1 O15 2.385(7)
P1 O1 1.478(7)
P1 O2 1.549(7)
P1 O3 1.552(7)
P1 C1 1.781(10)
P2 O4 1.470(8)
P2 O6 1.535(10)
P2 O5 1.538(8)
P2 C1 1.752(11)
P3 O7 1.456(8)
P3 O9 1.536(9)
P3 O8 1.553(10)
P3 C14 1.784(11)
P4 O10 1.471(7)
P4 O12 1.559(7)
P4 O11 1.564(8)
P4 C14 1.804(11)
O2 C2 1.461(13)
O3 C5 1.480(12)
O5 C8 1.408(18)
O6 C11 1.43(8)
O6 C11' 1.43(7)
O8 C15' 1.42(6)
O8 C15 1.42(3)
O9 C18 1.439(16)
O11 C21 1.505(14)
O12 C24 1.485(13)
O13 H13I 0.8501
O13 H13J 0.8500
O14 H14E 0.8500
O14 H14F 0.8500
O15 H15C 0.8501
O15 H15D 0.8499
O16 H16I 0.8499
O16 H16J 0.8499
O17 H17I 0.8500
O17 H17J 0.8501
O18 H18C 0.8500
O18 H18D 0.8499
O19 H19F 0.8499
O19 H19G 0.8501
O20 H20F 0.8500
O20 H20G 0.8501
O21 H21C 0.8499
O21 H21D 0.8501
O22 H22F 0.8499
O22 H22G 0.8499
C1 H1A 0.9700
C1 H1B 0.9700
C2 C3 1.453(19)
C2 C4 1.49(2)
C2 H2 0.9800
C3 H3A 0.9600
C3 H3B 0.9600
C3 H3C 0.9600
C4 H4A 0.9600
C4 H4B 0.9600
C4 H4C 0.9600
C5 C6 1.499(17)
C5 C7 1.502(17)
C5 H5 0.9800
C6 H6A 0.9600
C6 H6B 0.9600
C6 H6C 0.9600
C7 H7A 0.9600
C7 H7B 0.9600
C7 H7C 0.9600
C8 C10 1.40(2)
C8 C9 1.45(2)
C8 H8 0.9800
C9 H9A 0.9600
C9 H9B 0.9600
C9 H9C 0.9600
C10 H10A 0.9600
C10 H10B 0.9600
C10 H10C 0.9600
C11 C12 1.54(13)
C11 C13 1.54(7)
C11 H11 0.9800
C12 H12A 0.9600
C12 H12B 0.9600
C12 H12C 0.9600
C13 H13A 0.9600
C13 H13B 0.9600
C13 H13C 0.9600
C11' C13' 1.53(11)
C11' C12' 1.53(8)
C11' H11' 0.9800
C12' H12D 0.9600
C12' H12E 0.9600
C12' H12F 0.9600
C13' H13D 0.9600
C13' H13E 0.9600
C13' H13F 0.9600
C14 H14A 0.9700
C14 H14B 0.9700
C15 C16 1.52(4)
C15 C17 1.55(6)
C15 H15 0.9800
C16 H16A 0.9600
C16 H16B 0.9600
C16 H16C 0.9600
C17 H17A 0.9600
C17 H17B 0.9600
C17 H17C 0.9600
C15' C17' 1.52(6)
C15' C16' 1.54(12)
C15' H15' 0.9800
C16' H16D 0.9600
C16' H16E 0.9600
C16' H16F 0.9600
C17' H17D 0.9600
C17' H17E 0.9600
C17' H17F 0.9600
C18 C19 1.42(2)
C18 C20 1.50(2)
C18 H18 0.9800
C19 H19A 0.9600
C19 H19B 0.9600
C19 H19C 0.9600
C20 H20A 0.9600
C20 H20B 0.9600
C20 H20C 0.9600
C21 C22 1.473(18)
C21 C23 1.517(18)
C21 H21 0.9800
C22 H22A 0.9600
C22 H22B 0.9600
C22 H22C 0.9600
C23 H23A 0.9600
C23 H23B 0.9600
C23 H23C 0.9600
C24 C26 1.440(18)
C24 C25 1.487(17)
C24 H24 0.9800
C25 H25A 0.9600
C25 H25B 0.9600
C25 H25C 0.9600
C26 H26A 0.9600
C26 H26B 0.9600
C26 H26C 0.9600

loop_
_geom_torsion_atom_site_label_1
_geom_torsion_atom_site_label_2
_geom_torsion_atom_site_label_3
_geom_torsion_atom_site_label_4
_geom_torsion
O2 P1 O1 Er1 103.2(7)
O3 P1 O1 Er1 -136.6(6)
C1 P1 O1 Er1 -13.7(8)
O10 Er1 O1 P1 161.6(5)
O16 Er1 O1 P1 -92.9(6)
O4 Er1 O1 P1 -11.4(6)
O14 Er1 O1 P1 116.0(7)
O13 Er1 O1 P1 54.3(7)
O7 Er1 O1 P1 -40.5(8)
O15 Er1 O1 P1 -164.6(7)
O1 P1 O2 C2 54.0(10)
O3 P1 O2 C2 -71.3(9)
C1 P1 O2 C2 175.9(9)
O1 P1 O3 C5 20.0(10)
O2 P1 O3 C5 145.8(8)
C1 P1 O3 C5 -105.0(9)
O6 P2 O4 Er1 135.9(8)
O5 P2 O4 Er1 -105.6(9)
C1 P2 O4 Er1 15.3(10)
O10 Er1 O4 P2 -161.8(6)
O16 Er1 O4 P2 99.8(8)
O1 Er1 O4 P2 10.7(8)
O14 Er1 O4 P2 -49.2(9)
O13 Er1 O4 P2 -105.7(9)
O7 Er1 O4 P2 173.2(9)
O15 Er1 O4 P2 50.4(10)
O4 P2 O5 C8 -15.7(16)
O6 P2 O5 C8 110.8(15)
C1 P2 O5 C8 -139.5(14)
O4 P2 O6 C11 4(6)
O5 P2 O6 C11 -122(5)
C1 P2 O6 C11 127(5)
O4 P2 O6 C11' -14(4)
O5 P2 O6 C11' -140(4)
C1 P2 O6 C11' 109(4)
O9 P3 O7 Er1 155.1(7)
O8 P3 O7 Er1 -85.3(8)
C14 P3 O7 Er1 31.9(9)
O10 Er1 O7 P3 -43.1(7)
O16 Er1 O7 P3 -152.4(8)
O1 Er1 O7 P3 151.2(6)
O4 Er1 O7 P3 121.9(7)
O14 Er1 O7 P3 6.9(9)
O13 Er1 O7 P3 45.6(7)
O15 Er1 O7 P3 -101.1(7)
O7 P3 O8 C15' -86(7)
O9 P3 O8 C15' 40(7)
C14 P3 O8 C15' 153(7)
O7 P3 O8 C15 -164.6(17)
O9 P3 O8 C15 -38.7(18)
C14 P3 O8 C15 74.1(18)
O7 P3 O9 C18 -16.1(14)
O8 P3 O9 C18 -139.0(13)
C14 P3 O9 C18 109.6(13)
O12 P4 O10 Er1 -75.5(7)
O11 P4 O10 Er1 163.4(6)
C14 P4 O10 Er1 41.5(8)
O16 Er1 O10 P4 64.1(7)
O1 Er1 O10 P4 164.2(5)
O4 Er1 O10 P4 -27.3(9)
O14 Er1 O10 P4 -151.7(7)
O13 Er1 O10 P4 -80.4(7)
O7 Er1 O10 P4 -2.4(6)
O15 Er1 O10 P4 130.8(7)
O10 P4 O11 C21 -16.5(11)
O12 P4 O11 C21 -143.2(10)
C14 P4 O11 C21 107.8(10)
O10 P4 O12 C24 -61.1(9)
O11 P4 O12 C24 64.9(8)
C14 P4 O12 C24 177.1(8)
O4 P2 C1 P1 -46.4(7)
O6 P2 C1 P1 -173.2(6)
O5 P2 C1 P1 80.0(6)
O1 P1 C1 P2 46.1(6)
O2 P1 C1 P2 -77.6(6)
O3 P1 C1 P2 172.3(5)
P1 O2 C2 C3 104.5(11)
P1 O2 C2 C4 -132.8(11)
P1 O3 C5 C6 106.2(11)
P1 O3 C5 C7 -136.0(9)
P2 O5 C8 C10 -53(2)
P2 O5 C8 C9 172.7(13)
C11' O6 C11 C12 -102(16)
P2 O6 C11 C12 -140(4)
C11' O6 C11 C13 147(19)
P2 O6 C11 C13 109(4)
C11 O6 C11' C13' 66(14)
P2 O6 C11' C13' -139(3)
C11 O6 C11' C12' -54(13)
P2 O6 C11' C12' 100(3)
O7 P3 C14 P4 25.2(8)
O9 P3 C14 P4 -102.7(6)
O8 P3 C14 P4 145.9(6)
O10 P4 C14 P3 -54.4(7)
O12 P4 C14 P3 69.7(7)
O11 P4 C14 P3 179.9(5)
C15' O8 C15 C16 71(3)
P3 O8 C15 C16 -140.0(18)
C15' O8 C15 C17 -44(4)
P3 O8 C15 C17 104(3)
C15 O8 C15' C17' -97(5)
P3 O8 C15' C17' 165(5)
C15 O8 C15' C16' 23(4)
P3 O8 C15' C16' -74(9)
P3 O9 C18 C19 112.9(16)
P3 O9 C18 C20 -123.6(13)
P4 O11 C21 C22 -118.8(10)
P4 O11 C21 C23 120.0(10)
P4 O12 C24 C26 -116.7(11)
P4 O12 C24 C25 118.8(10)
